data_4328123
loop_
_publ_author_name
'Jan V\'icha'
'Gabriel Demo'
'Radek Marek'

_publ_contact_author_address
;
National Centre for Biomolecular Research and CEITEC
Masaryk University
Kamenice 5
Brno-Bohunice, 625 00, Czech Republic
;
_publ_contact_author_email rmarek@chemi.muni.cz
_publ_contact_author_fax '+420 549 492 556'
_publ_contact_author_name 'Radek Marek'
_publ_contact_author_phone '+420 549 495 748'
_publ_section_title
;
 Platinum-Modified Adenines: Unprecedented Protonation Behavior Revealed
 by NMR Spectroscopy and Relativistic Density-Functional Theory
 Calculations
;
_journal_name_full 'Inorganic Chemistry'
_journal_page_first 1371
_journal_page_last 1379
_journal_paper_doi 10.1021/ic201595e
_journal_volume 51
_journal_year 2012
_chemical_formula_moiety 'C12 H12 Cl5 N5 Pt, 2(C3 H7 N O)'
_chemical_formula_sum 'C18 H26 Cl5 N7 O2 Pt'
_chemical_formula_weight 744.80
_chemical_name_common '9-[6-(benzylamino)purine] pentachloroplatinate (IV)'
_chemical_name_systematic
; 
9-[6-(benzylamino)purine] pentachloroplatinate (IV) 
;
_space_group_IT_number 14
_symmetry_cell_setting monoclinic
_symmetry_space_group_name_Hall '-P 2yn'
_symmetry_space_group_name_H-M 'P 1 21/n 1'
_atom_sites_solution_hydrogens geom
_atom_sites_solution_primary direct
_atom_sites_solution_secondary difmap
_audit_creation_method SHELXL-97
_cell_angle_alpha 90.00
_cell_angle_beta 100.496(3)
_cell_angle_gamma 90.00
_cell_formula_units_Z 4
_cell_length_a 15.1279(4)
_cell_length_b 8.3336(3)
_cell_length_c 20.7956(6)
_cell_measurement_reflns_used 4528
_cell_measurement_temperature 120(2)
_cell_measurement_theta_max 25.00
_cell_measurement_theta_min 3.05
_cell_volume 2577.83(14)
_computing_cell_refinement 'CrysAlis RED (Oxford Diffraction, 2009)'
_computing_data_collection 'CrysAlis CCD (Oxford Diffraction, 2009)'
_computing_data_reduction 'CrysAlis RED (Oxford Diffraction, 2009)'
_computing_molecular_graphics 'Mercury (Macrae <i>et al.</i>,  2008)'
_computing_publication_material 'SHELXL97 (Sheldrick, 2008)'
_computing_structure_refinement 'SHELXL-97 (Sheldrick, 1997)'
_computing_structure_solution 'Sir 2002 (Burla <i>et al.</i>, 2000)'
_diffrn_ambient_temperature 120(2)
_diffrn_detector_area_resol_mean 8.4
_diffrn_measured_fraction_theta_full 0.998
_diffrn_measured_fraction_theta_max 0.998
_diffrn_measurement_device_type 'Xcalibur, Sapphire2, large Be window'
_diffrn_measurement_method '\w scans'
_diffrn_radiation_monochromator graphite
_diffrn_radiation_source 'Enhance (Mo) x-ray Source'
_diffrn_radiation_type MoK\a
_diffrn_radiation_wavelength 0.71073
_diffrn_reflns_av_R_equivalents 0.0281
_diffrn_reflns_av_sigmaI/netI 0.0234
_diffrn_reflns_limit_h_max 17
_diffrn_reflns_limit_h_min -17
_diffrn_reflns_limit_k_max 9
_diffrn_reflns_limit_k_min -6
_diffrn_reflns_limit_l_max 24
_diffrn_reflns_limit_l_min -24
_diffrn_reflns_number 29609
_diffrn_reflns_theta_full 25.00
_diffrn_reflns_theta_max 25.00
_diffrn_reflns_theta_min 3.05
_diffrn_standards_number 0
_exptl_absorpt_coefficient_mu 5.992
_exptl_absorpt_correction_T_max 1.000
_exptl_absorpt_correction_T_min 0.469
_exptl_absorpt_correction_type multi-scan
_exptl_absorpt_process_details
; 
CrysAlis RED (Oxford Diffraction Ltd, 2009).
empirical absorption correction using spherical harmonics,
implemented in SCALE3 ABSPACK scaling algorithm. 
;
_exptl_crystal_colour orange
_exptl_crystal_density_diffrn 1.919
_exptl_crystal_description block
_exptl_crystal_F_000 1448
_exptl_crystal_size_max 0.25
_exptl_crystal_size_mid 0.20
_exptl_crystal_size_min 0.15
_refine_diff_density_max 1.649
_refine_diff_density_min -0.657
_refine_diff_density_rms 0.099
_refine_ls_extinction_method none
_refine_ls_goodness_of_fit_ref 1.068
_refine_ls_hydrogen_treatment constr
_refine_ls_matrix_type full
_refine_ls_number_parameters 302
_refine_ls_number_reflns 4528
_refine_ls_number_restraints 0
_refine_ls_restrained_S_all 1.068
_refine_ls_R_factor_all 0.0287
_refine_ls_R_factor_gt 0.0228
_refine_ls_shift/su_max 0.000
_refine_ls_shift/su_mean 0.000
_refine_ls_structure_factor_coef Fsqd
_refine_ls_weighting_details 'calc w=1/[\s^2^(Fo^2^)+(0.0368P)^2^+0.9795P] where P=(Fo^2^+2Fc^2^)/3'
_refine_ls_weighting_scheme calc
_refine_ls_wR_factor_gt 0.0619
_refine_ls_wR_factor_ref 0.0628
_reflns_number_gt 3875
_reflns_number_total 4528
_reflns_threshold_expression >2sigma(I)
_cod_data_source_file ic201595e_si_002.cif
_cod_data_source_block pt2
_cod_database_code 4328123

loop_
_symmetry_equiv_pos_as_xyz
'x, y, z'
'-x+1/2, y+1/2, -z+1/2'
'-x, -y, -z'
'x-1/2, -y-1/2, z-1/2'

loop_
_atom_site_label
_atom_site_type_symbol
_atom_site_fract_x
_atom_site_fract_y
_atom_site_fract_z
_atom_site_U_iso_or_equiv
_atom_site_adp_type
_atom_site_occupancy
_atom_site_symmetry_multiplicity
_atom_site_calc_flag
_atom_site_refinement_flags
Pt1 Pt 0.090031(10) -0.235019(19) 0.407029(7) 0.02169(7) Uani 1 1 d .
Cl1 Cl 0.08098(8) 0.02177(14) 0.36383(5) 0.0376(3) Uani 1 1 d .
Cl5 Cl 0.02747(7) -0.34115(15) 0.30707(5) 0.0325(3) Uani 1 1 d .
Cl3 Cl -0.05191(7) -0.20940(14) 0.43347(5) 0.0298(3) Uani 1 1 d .
Cl4 Cl 0.10270(6) -0.49188(12) 0.45163(4) 0.0234(2) Uani 1 1 d .
Cl2 Cl 0.23263(7) -0.26119(13) 0.38263(5) 0.0305(3) Uani 1 1 d .
O1 O 0.1180(2) -0.3874(4) 0.84703(16) 0.0409(8) Uani 1 1 d .
O2 O 0.1607(3) -0.2936(5) 1.0417(2) 0.0657(12) Uani 1 1 d .
N9 N 0.1475(2) -0.1419(4) 0.49611(15) 0.0231(8) Uani 1 1 d .
N7 N 0.2460(2) -0.0120(4) 0.56856(15) 0.0247(8) Uani 1 1 d .
H7 H 0.2896 0.0506 0.5849 0.030 Uiso 1 1 calc R
N1 N 0.1340(2) -0.2332(4) 0.68668(16) 0.0217(8) Uani 1 1 d .
N3 N 0.0729(2) -0.2824(4) 0.57567(16) 0.0219(8) Uani 1 1 d .
H3 H 0.0339 -0.3320 0.5473 0.026 Uiso 1 1 calc R
N10 N 0.2556(2) -0.0644(4) 0.71806(15) 0.0227(8) Uani 1 1 d .
H10 H 0.2906 0.0088 0.7078 0.027 Uiso 1 1 calc R
N8 N -0.0006(2) -0.2270(5) 0.85668(18) 0.0312(9) Uani 1 1 d .
N2 N 0.1917(3) -0.2535(5) 1.1491(2) 0.0462(12) Uani 1 1 d .
C8 C 0.2164(3) -0.0382(5) 0.50515(19) 0.0262(10) Uani 1 1 d .
H8 H 0.2403 0.0092 0.4716 0.031 Uiso 1 1 calc R
C5 C 0.1948(3) -0.1027(5) 0.60338(18) 0.0207(9) Uani 1 1 d .
C6 C 0.1962(3) -0.1306(5) 0.67070(19) 0.0219(9) Uani 1 1 d .
C2 C 0.0765(3) -0.3016(5) 0.64022(18) 0.0234(9) Uani 1 1 d .
H2A H 0.0341 -0.3697 0.6530 0.028 Uiso 1 1 calc R
C4 C 0.1336(3) -0.1814(5) 0.55758(19) 0.0218(9) Uani 1 1 d .
C11 C 0.2642(3) -0.1098(5) 0.78664(18) 0.0234(9) Uani 1 1 d .
H11A H 0.3272 -0.1045 0.8067 0.028 Uiso 1 1 calc R
H11B H 0.2453 -0.2207 0.7886 0.028 Uiso 1 1 calc R
C12 C 0.2115(3) -0.0097(5) 0.82685(18) 0.0222(9) Uani 1 1 d .
C13 C 0.1406(3) 0.0879(5) 0.80016(19) 0.0244(9) Uani 1 1 d .
H13 H 0.1239 0.0951 0.7550 0.029 Uiso 1 1 calc R
C14 C 0.0937(3) 0.1755(5) 0.8399(2) 0.0281(10) Uani 1 1 d .
H14 H 0.0464 0.2417 0.8211 0.034 Uiso 1 1 calc R
C15 C 0.1168(3) 0.1647(6) 0.9064(2) 0.0297(10) Uani 1 1 d .
H15 H 0.0856 0.2238 0.9329 0.036 Uiso 1 1 calc R
C16 C 0.1864(3) 0.0662(6) 0.93416(19) 0.0307(11) Uani 1 1 d .
H16 H 0.2015 0.0575 0.9794 0.037 Uiso 1 1 calc R
C17 C 0.2338(3) -0.0194(5) 0.89510(19) 0.0268(10) Uani 1 1 d .
H17 H 0.2812 -0.0846 0.9143 0.032 Uiso 1 1 calc R
C18 C 0.0555(4) -0.2889(7) 0.8230(3) 0.0495(14) Uani 1 1 d .
H18 H 0.0500 -0.2602 0.7793 0.059 Uiso 1 1 calc R
C19 C -0.0660(4) -0.1101(8) 0.8279(3) 0.0641(17) Uani 1 1 d .
H19A H -0.0556 -0.0820 0.7851 0.096 Uiso 1 1 calc R
H19B H -0.0608 -0.0159 0.8549 0.096 Uiso 1 1 calc R
H19C H -0.1253 -0.1543 0.8244 0.096 Uiso 1 1 calc R
C20 C 0.0001(5) -0.2652(9) 0.9245(3) 0.087(3) Uani 1 1 d .
H20A H 0.0518 -0.3299 0.9410 0.130 Uiso 1 1 calc R
H20B H -0.0536 -0.3233 0.9282 0.130 Uiso 1 1 calc R
H20C H 0.0025 -0.1678 0.9494 0.130 Uiso 1 1 calc R
C21 C 0.1968(4) -0.2156(6) 1.0893(2) 0.0417(13) Uani 1 1 d .
H21 H 0.2295 -0.1249 1.0823 0.050 Uiso 1 1 calc R
C22 C 0.2460(6) -0.1666(10) 1.2032(3) 0.113(3) Uani 1 1 d .
H22A H 0.2922 -0.2361 1.2256 0.169 Uiso 1 1 calc R
H22B H 0.2085 -0.1314 1.2330 0.169 Uiso 1 1 calc R
H22C H 0.2731 -0.0752 1.1864 0.169 Uiso 1 1 calc R
C23 C 0.1433(5) -0.3966(8) 1.1630(3) 0.088(2) Uani 1 1 d .
H23A H 0.0981 -0.4223 1.1257 0.132 Uiso 1 1 calc R
H23B H 0.1154 -0.3773 1.2001 0.132 Uiso 1 1 calc R
H23C H 0.1846 -0.4846 1.1722 0.132 Uiso 1 1 calc R

loop_
_atom_site_aniso_label
_atom_site_aniso_U_11
_atom_site_aniso_U_22
_atom_site_aniso_U_33
_atom_site_aniso_U_23
_atom_site_aniso_U_13
_atom_site_aniso_U_12
Pt1 0.02021(10) 0.02741(12) 0.01717(9) 0.00403(7) 0.00268(6) 0.00471(7)
Cl1 0.0474(7) 0.0338(7) 0.0317(6) 0.0134(5) 0.0078(5) 0.0098(6)
Cl5 0.0323(6) 0.0449(8) 0.0184(5) 0.0019(5) -0.0004(4) 0.0018(5)
Cl3 0.0210(5) 0.0405(7) 0.0276(5) 0.0043(5) 0.0035(4) 0.0087(5)
Cl4 0.0213(5) 0.0260(6) 0.0212(5) 0.0026(4) -0.0005(4) 0.0012(4)
Cl2 0.0246(5) 0.0378(7) 0.0312(6) 0.0023(5) 0.0107(4) 0.0012(5)
O1 0.0319(19) 0.034(2) 0.059(2) 0.0160(17) 0.0138(16) 0.0127(16)
O2 0.079(3) 0.066(3) 0.048(2) -0.009(2) 0.002(2) 0.015(2)
N9 0.0246(19) 0.024(2) 0.0207(17) 0.0042(15) 0.0037(14) 0.0041(16)
N7 0.0247(19) 0.021(2) 0.0289(19) -0.0004(15) 0.0053(15) -0.0041(15)
N1 0.0202(17) 0.022(2) 0.0222(17) -0.0029(14) 0.0017(14) 0.0002(15)
N3 0.0179(17) 0.027(2) 0.0203(17) -0.0023(14) 0.0029(14) -0.0021(15)
N10 0.0251(19) 0.018(2) 0.0240(18) -0.0025(14) 0.0019(15) -0.0030(15)
N8 0.0222(19) 0.041(3) 0.032(2) 0.0056(17) 0.0085(16) 0.0032(17)
N2 0.070(3) 0.035(3) 0.035(2) 0.0087(19) 0.017(2) 0.019(2)
C8 0.029(2) 0.026(3) 0.026(2) 0.0033(18) 0.0078(18) 0.0010(19)
C5 0.022(2) 0.017(2) 0.023(2) -0.0019(17) 0.0026(16) 0.0035(17)
C6 0.020(2) 0.018(2) 0.027(2) -0.0017(17) 0.0034(17) 0.0093(18)
C2 0.022(2) 0.027(3) 0.022(2) 0.0008(18) 0.0044(17) -0.0003(18)
C4 0.021(2) 0.022(2) 0.023(2) 0.0026(18) 0.0047(17) 0.0063(18)
C11 0.023(2) 0.020(2) 0.025(2) 0.0020(17) -0.0037(17) -0.0007(18)
C12 0.021(2) 0.020(2) 0.023(2) 0.0005(17) 0.0003(16) -0.0067(18)
C13 0.026(2) 0.024(3) 0.021(2) 0.0018(17) -0.0012(17) -0.0034(19)
C14 0.026(2) 0.027(3) 0.030(2) 0.0031(19) 0.0029(18) 0.004(2)
C15 0.031(2) 0.032(3) 0.028(2) -0.0030(19) 0.0101(19) -0.001(2)
C16 0.030(3) 0.043(3) 0.018(2) 0.0021(19) 0.0012(18) -0.007(2)
C17 0.021(2) 0.031(3) 0.025(2) 0.0053(19) -0.0040(17) -0.0045(19)
C18 0.044(3) 0.056(4) 0.049(3) -0.001(3) 0.011(3) -0.010(3)
C19 0.037(3) 0.069(5) 0.087(4) 0.012(4) 0.011(3) -0.002(3)
C20 0.055(4) 0.160(9) 0.048(4) -0.006(4) 0.011(3) -0.019(4)
C21 0.050(3) 0.039(3) 0.036(3) 0.002(2) 0.009(2) 0.006(3)
C22 0.175(9) 0.090(6) 0.050(4) -0.001(4) -0.043(5) 0.038(6)
C23 0.128(7) 0.056(5) 0.100(5) 0.024(4) 0.077(5) 0.023(4)

loop_
_atom_type_symbol
_atom_type_description
_atom_type_scat_dispersion_real
_atom_type_scat_dispersion_imag
_atom_type_scat_source
C C 0.0033 0.0016 'International Tables Vol C Tables 4.2.6.8 and 6.1.1.4'
H H 0.0000 0.0000 'International Tables Vol C Tables 4.2.6.8 and 6.1.1.4'
N N 0.0061 0.0033 'International Tables Vol C Tables 4.2.6.8 and 6.1.1.4'
O O 0.0106 0.0060 'International Tables Vol C Tables 4.2.6.8 and 6.1.1.4'
Cl Cl 0.1484 0.1585 'International Tables Vol C Tables 4.2.6.8 and 6.1.1.4'
Pt Pt -1.7033 8.3905 'International Tables Vol C Tables 4.2.6.8 and 6.1.1.4'

loop_
_geom_angle_atom_site_label_1
_geom_angle_atom_site_label_2
_geom_angle_atom_site_label_3
_geom_angle
N9 Pt1 Cl5 179.19(10)
N9 Pt1 Cl1 89.22(10)
Cl5 Pt1 Cl1 91.10(4)
N9 Pt1 Cl2 88.56(10)
Cl5 Pt1 Cl2 90.70(4)
Cl1 Pt1 Cl2 89.63(4)
N9 Pt1 Cl3 90.55(10)
Cl5 Pt1 Cl3 90.19(4)
Cl1 Pt1 Cl3 90.86(4)
Cl2 Pt1 Cl3 178.97(3)
N9 Pt1 Cl4 89.84(10)
Cl5 Pt1 Cl4 89.82(4)
Cl1 Pt1 Cl4 178.62(4)
Cl2 Pt1 Cl4 89.33(4)
Cl3 Pt1 Cl4 90.16(4)
C8 N9 C4 105.7(3)
C8 N9 Pt1 124.2(3)
C4 N9 Pt1 129.7(3)
C8 N7 C5 108.0(3)
C8 N7 H7 126.0
C5 N7 H7 126.0
C2 N1 C6 119.5(3)
C2 N3 C4 116.6(3)
C2 N3 H3 121.7
C4 N3 H3 121.7
C6 N10 C11 123.1(4)
C6 N10 H10 118.5
C11 N10 H10 118.5
C18 N8 C19 120.7(5)
C18 N8 C20 123.3(5)
C19 N8 C20 115.9(5)
C21 N2 C23 120.5(5)
C21 N2 C22 119.6(6)
C23 N2 C22 119.2(5)
N7 C8 N9 111.0(4)
N7 C8 H8 124.5
N9 C8 H8 124.5
C4 C5 N7 105.7(3)
C4 C5 C6 119.8(4)
N7 C5 C6 134.5(4)
N10 C6 N1 119.1(4)
N10 C6 C5 123.6(4)
N1 C6 C5 117.3(4)
N1 C2 N3 125.9(4)
N1 C2 H2A 117.1
N3 C2 H2A 117.1
N3 C4 C5 120.9(4)
N3 C4 N9 129.6(4)
C5 C4 N9 109.6(4)
N10 C11 C12 115.9(3)
N10 C11 H11A 108.3
C12 C11 H11A 108.3
N10 C11 H11B 108.3
C12 C11 H11B 108.3
H11A C11 H11B 107.4
C13 C12 C17 117.9(4)
C13 C12 C11 123.7(3)
C17 C12 C11 118.4(4)
C12 C13 C14 121.0(4)
C12 C13 H13 119.5
C14 C13 H13 119.5
C15 C14 C13 120.1(4)
C15 C14 H14 119.9
C13 C14 H14 119.9
C14 C15 C16 120.0(4)
C14 C15 H15 120.0
C16 C15 H15 120.0
C15 C16 C17 120.1(4)
C15 C16 H16 119.9
C17 C16 H16 119.9
C16 C17 C12 120.9(4)
C16 C17 H17 119.6
C12 C17 H17 119.6
O1 C18 N8 123.4(5)
O1 C18 H18 118.3
N8 C18 H18 118.3
N8 C19 H19A 109.5
N8 C19 H19B 109.5
H19A C19 H19B 109.5
N8 C19 H19C 109.5
H19A C19 H19C 109.5
H19B C19 H19C 109.5
N8 C20 H20A 109.5
N8 C20 H20B 109.5
H20A C20 H20B 109.5
N8 C20 H20C 109.5
H20A C20 H20C 109.5
H20B C20 H20C 109.5
O2 C21 N2 123.3(6)
O2 C21 H21 118.4
N2 C21 H21 118.4
N2 C22 H22A 109.5
N2 C22 H22B 109.5
H22A C22 H22B 109.5
N2 C22 H22C 109.5
H22A C22 H22C 109.5
H22B C22 H22C 109.5
N2 C23 H23A 109.5
N2 C23 H23B 109.5
H23A C23 H23B 109.5
N2 C23 H23C 109.5
H23A C23 H23C 109.5
H23B C23 H23C 109.5

loop_
_geom_bond_atom_site_label_1
_geom_bond_atom_site_label_2
_geom_bond_distance
Pt1 N9 2.050(3)
Pt1 Cl5 2.2983(10)
Pt1 Cl1 2.3153(11)
Pt1 Cl2 2.3147(11)
Pt1 Cl3 2.3214(10)
Pt1 Cl4 2.3268(10)
O1 C18 1.282(6)
O2 C21 1.226(6)
N9 C8 1.341(5)
N9 C4 1.373(5)
N7 C8 1.331(5)
N7 C5 1.379(5)
N7 H7 0.8600
N1 C2 1.308(5)
N1 C6 1.356(5)
N3 C2 1.343(5)
N3 C4 1.349(5)
N3 H3 0.8600
N10 C6 1.326(5)
N10 C11 1.458(5)
N10 H10 0.8600
N8 C18 1.300(6)
N8 C19 1.440(6)
N8 C20 1.444(7)
N2 C21 1.299(6)
N2 C23 1.455(8)
N2 C22 1.458(8)
C8 H8 0.9300
C5 C4 1.368(5)
C5 C6 1.415(5)
C2 H2A 0.9300
C11 C12 1.508(6)
C11 H11A 0.9700
C11 H11B 0.9700
C12 C13 1.380(5)
C12 C17 1.400(5)
C13 C14 1.390(6)
C13 H13 0.9300
C14 C15 1.366(6)
C14 H14 0.9300
C15 C16 1.376(6)
C15 H15 0.9300
C16 C17 1.376(6)
C16 H16 0.9300
C17 H17 0.9300
C18 H18 0.9300
C19 H19A 0.9600
C19 H19B 0.9600
C19 H19C 0.9600
C20 H20A 0.9600
C20 H20B 0.9600
C20 H20C 0.9600
C21 H21 0.9300
C22 H22A 0.9600
C22 H22B 0.9600
C22 H22C 0.9600
C23 H23A 0.9600
C23 H23B 0.9600
C23 H23C 0.9600

loop_
_geom_hbond_atom_site_label_D
_geom_hbond_atom_site_label_H
_geom_hbond_atom_site_label_A
_geom_hbond_distance_DH
_geom_hbond_distance_HA
_geom_hbond_distance_DA
_geom_hbond_angle_DHA
_geom_hbond_site_symmetry_A
N7 H7 O1 0.86 1.87 2.660(5) 151.6 2_556
N10 H10 O1 0.86 2.13 2.934(5) 155.5 2_556
N3 H3 Cl4 0.86 2.54 3.220(3) 136.9 3_546
N3 H3 Cl3 0.86 2.69 3.263(3) 125.6 .
N3 H3 Cl4 0.86 2.75 3.214(3) 115.2 .

loop_
_geom_torsion_atom_site_label_1
_geom_torsion_atom_site_label_2
_geom_torsion_atom_site_label_3
_geom_torsion_atom_site_label_4
_geom_torsion
Cl1 Pt1 N9 C8 -48.8(3)
Cl2 Pt1 N9 C8 40.8(3)
Cl3 Pt1 N9 C8 -139.7(3)
Cl4 Pt1 N9 C8 130.2(3)
Cl1 Pt1 N9 C4 139.3(3)
Cl2 Pt1 N9 C4 -131.0(3)
Cl3 Pt1 N9 C4 48.5(3)
Cl4 Pt1 N9 C4 -41.7(3)
C5 N7 C8 N9 0.2(5)
C4 N9 C8 N7 0.3(5)
Pt1 N9 C8 N7 -173.2(3)
C8 N7 C5 C4 -0.6(4)
C8 N7 C5 C6 176.8(4)
C11 N10 C6 N1 7.2(6)
C11 N10 C6 C5 -171.6(4)
C2 N1 C6 N10 -178.6(4)
C2 N1 C6 C5 0.3(6)
C4 C5 C6 N10 177.2(4)
N7 C5 C6 N10 0.1(7)
C4 C5 C6 N1 -1.7(6)
N7 C5 C6 N1 -178.7(4)
C6 N1 C2 N3 1.1(6)
C4 N3 C2 N1 -1.1(6)
C2 N3 C4 C5 -0.4(6)
C2 N3 C4 N9 178.1(4)
N7 C5 C4 N3 179.6(4)
C6 C5 C4 N3 1.8(6)
N7 C5 C4 N9 0.8(5)
C6 C5 C4 N9 -177.0(3)
C8 N9 C4 N3 -179.3(4)
Pt1 N9 C4 N3 -6.3(7)
C8 N9 C4 C5 -0.7(5)
Pt1 N9 C4 C5 172.3(3)
C6 N10 C11 C12 -93.7(5)
N10 C11 C12 C13 17.9(6)
N10 C11 C12 C17 -164.0(4)
C17 C12 C13 C14 1.0(6)
C11 C12 C13 C14 179.0(4)
C12 C13 C14 C15 -0.7(7)
C13 C14 C15 C16 -0.3(7)
C14 C15 C16 C17 1.1(7)
C15 C16 C17 C12 -0.8(7)
C13 C12 C17 C16 -0.2(6)
C11 C12 C17 C16 -178.3(4)
C19 N8 C18 O1 176.4(5)
C20 N8 C18 O1 -1.4(8)
C23 N2 C21 O2 1.6(8)
C22 N2 C21 O2 172.1(6)
